data_4330268
loop_
_publ_author_name
'Melissa Fairley'
'Daniel K. Unruh'
'Samangi Abeysinghe'
'Tori Z. Forbes'

_publ_contact_author_address
;Department of Chemistry
W374 Chemistry Building
The University of Iowa
Iowa City, IA 52242-1294
USA
;
_publ_contact_author_fax 1-319-335-1270
_publ_contact_author_name 'Forbes, Tori M.'
_publ_contact_author_phone 1-319-384-1908
_publ_section_title
;
 Synthesis and Structural Characterization of Heterometallic Thorium
 Aluminum Polynuclear Molecular Clusters
;
_journal_name_full 'Inorganic Chemistry'
_journal_page_first 9491
_journal_page_last 9498
_journal_paper_doi 10.1021/ic3013014
_journal_volume 51
_journal_year 2012
_chemical_formula_sum 'C44 H56 Al8 N8 O83 Th2'
_chemical_formula_weight 2704.89
_chemical_name_systematic
;
 ?
;
_space_group_IT_number 2
_symmetry_cell_setting triclinic
_symmetry_space_group_name_Hall '-P 1'
_symmetry_space_group_name_H-M 'P -1'
_atom_sites_solution_hydrogens geom
_atom_sites_solution_primary direct
_atom_sites_solution_secondary difmap
_audit_creation_date 2012-06-07T14:22:54-00:00
_audit_creation_method 'WinGX routine CIF_UPDATE'
_cell_angle_alpha 78.480(9)
_cell_angle_beta 65.666(8)
_cell_angle_gamma 78.272(8)
_cell_formula_units_Z 1
_cell_length_a 13.136(4)
_cell_length_b 14.481(4)
_cell_length_c 15.819(4)
_cell_measurement_reflns_used 9332
_cell_measurement_temperature 210(2)
_cell_measurement_theta_max 25.29
_cell_measurement_theta_min 2.62
_cell_volume 2661.8(13)
_computing_cell_refinement 'APEX2 (Bruker AXS, 2006)'
_computing_data_collection 'Collect (Nonius BV, 1997-2000)'
_computing_data_reduction 'APEX2 (Bruker AXS, 2006)'
_computing_molecular_graphics 'CrystalMaker v2.5.0'
_computing_structure_refinement 'SHELXL-97 (Sheldrick, 2008)'
_computing_structure_solution 'SHELXS-97 (Sheldrick, 2008)'
_diffrn_ambient_temperature 210(2)
_diffrn_measured_fraction_theta_full 0.974
_diffrn_measured_fraction_theta_max 0.974
_diffrn_measurement_device_type KappaCCD
_diffrn_measurement_method 'CCD phi and omega scans'
_diffrn_radiation_monochromator graphite
_diffrn_radiation_type MoK\a
_diffrn_radiation_wavelength 0.71073
_diffrn_reflns_av_R_equivalents 0.0353
_diffrn_reflns_av_unetI/netI 0.0227
_diffrn_reflns_limit_h_max 15
_diffrn_reflns_limit_h_min -15
_diffrn_reflns_limit_k_max 17
_diffrn_reflns_limit_k_min -17
_diffrn_reflns_limit_l_max 18
_diffrn_reflns_limit_l_min -18
_diffrn_reflns_number 57756
_diffrn_reflns_theta_full 25.51
_diffrn_reflns_theta_max 25.51
_diffrn_reflns_theta_min 2.62
_exptl_absorpt_coefficient_mu 2.976
_exptl_absorpt_correction_T_max 0.852
_exptl_absorpt_correction_T_min 0.624
_exptl_absorpt_correction_type multi-scan
_exptl_absorpt_process_details SADABS
_exptl_crystal_colour colorless
_exptl_crystal_density_diffrn 1.687
_exptl_crystal_description blocky
_exptl_crystal_F_000 1324
_exptl_crystal_size_max 0.125
_exptl_crystal_size_mid 0.12
_exptl_crystal_size_min 0.09
_refine_diff_density_max 1.72
_refine_diff_density_min -1.097
_refine_diff_density_rms 0.142
_refine_ls_extinction_method none
_refine_ls_goodness_of_fit_ref 1.053
_refine_ls_hydrogen_treatment mixed
_refine_ls_matrix_type full
_refine_ls_number_parameters 605
_refine_ls_number_reflns 9665
_refine_ls_number_restraints 2
_refine_ls_restrained_S_all 1.053
_refine_ls_R_factor_all 0.04
_refine_ls_R_factor_gt 0.0371
_refine_ls_shift/su_max 0.002
_refine_ls_shift/su_mean 0
_refine_ls_structure_factor_coef Fsqd
_refine_ls_weighting_details 'calc w=1/[\s^2^(Fo^2^)+(0.0703P)^2^+9.2951P] where P=(Fo^2^+2Fc^2^)/3'
_refine_ls_weighting_scheme calc
_refine_ls_wR_factor_gt 0.1083
_refine_ls_wR_factor_ref 0.1106
_reflns_number_gt 8991
_reflns_number_total 9665
_reflns_threshold_expression >2sigma(I)
_cod_data_source_file ic3013014_si_002.cif
_cod_data_source_block test
_cod_database_code 4330268

loop_
_symmetry_equiv_pos_as_xyz
'x, y, z'
'-x, -y, -z'

loop_
_atom_site_label
_atom_site_type_symbol
_atom_site_fract_x
_atom_site_fract_y
_atom_site_fract_z
_atom_site_U_iso_or_equiv
_atom_site_adp_type
_atom_site_occupancy
_atom_site_symmetry_multiplicity
_atom_site_calc_flag
_atom_site_refinement_flags
_atom_site_disorder_assembly
_atom_site_disorder_group
Th1 Th 0.072412(14) 0.707474(11) 0.390175(12) 0.02392(8) Uani 1 1 d . A .
Al1 Al 0.10565(12) 0.45275(10) 0.43224(10) 0.0216(3) Uani 1 1 d . . .
Al2 Al 0.24507(13) 0.34496(11) 0.23331(11) 0.0288(3) Uani 1 1 d . . .
Al3 Al 0.40107(12) 0.40433(11) 0.34468(11) 0.0291(3) Uani 1 1 d . . .
Al4 Al 0.05234(19) 0.85770(13) 0.19477(13) 0.0447(4) Uani 1 1 d . . .
O1 O 0.0552(3) 0.5514(2) 0.5144(2) 0.0220(7) Uani 1 1 d . . .
O2 O 0.1160(3) 0.8489(3) 0.2813(3) 0.0309(8) Uani 1 1 d . A .
O3 O 0.0183(3) 0.7441(3) 0.5505(3) 0.0325(8) Uani 1 1 d . A .
O4 O -0.1034(3) 0.6504(2) 0.4739(2) 0.0257(7) Uani 1 1 d . . .
O5 O 0.1371(3) 0.3712(2) 0.3434(2) 0.0262(7) Uani 1 1 d . . .
O6 O 0.2498(3) 0.2083(3) 0.2746(3) 0.0378(9) Uani 1 1 d . . .
O7 O 0.4496(3) 0.5129(3) 0.2573(3) 0.0384(9) Uani 1 1 d . . .
O8 O 0.2585(3) 0.4580(2) 0.4018(3) 0.0272(7) Uani 1 1 d . . .
O9 O 0.2469(3) 0.4738(3) 0.1809(3) 0.0362(9) Uani 1 1 d . . .
O10 O 0.0985(3) 0.5584(2) 0.3438(2) 0.0263(7) Uani 1 1 d . . .
O11 O 0.4019(3) 0.2893(3) 0.4251(3) 0.0389(9) Uani 1 1 d . . .
O12 O 0.4463(3) 0.4588(3) 0.4271(3) 0.0344(8) Uani 1 1 d . . .
O13 O 0.1454(3) 0.3252(3) 0.1791(3) 0.0367(9) Uani 1 1 d . . .
O14 O -0.0833(4) 0.8534(3) 0.4344(3) 0.0401(9) Uani 1 1 d D . .
O15 O 0.3764(3) 0.3464(3) 0.2576(3) 0.0348(8) Uani 1 1 d . . .
O16 O 0.4090(4) 0.6443(3) 0.4277(4) 0.0499(12) Uani 1 1 d . A .
O17 O 0.2490(3) 0.6470(3) 0.4115(3) 0.0442(10) Uani 1 1 d . A .
O18 O -0.0505(4) 0.8577(3) 0.6434(3) 0.0436(10) Uani 1 1 d . A .
O19 O 0.0078(4) 0.7458(3) 0.2610(3) 0.0449(10) Uani 1 1 d . . .
O20 O -0.0753(4) 0.9416(4) 0.2633(4) 0.0594(13) Uani 1 1 d . . .
O21 O 0.1840(6) 0.8166(3) 0.0972(3) 0.0710(17) Uani 1 1 d . . .
O22 O 0.2639(4) 0.6796(3) 0.2287(4) 0.0662(15) Uani 1 1 d . . .
O23 O -0.0213(7) 0.8723(5) 0.1092(4) 0.088(2) Uani 1 1 d . . .
O24 O 0.5945(4) 0.5931(4) 0.1769(4) 0.0621(14) Uani 1 1 d . . .
O25 O 0.1345(5) 0.2658(5) 0.0643(4) 0.0672(16) Uani 1 1 d . . .
O26 O 0.5066(5) 0.1741(4) 0.4803(4) 0.0662(15) Uani 1 1 d . . .
O27 O 0.3343(5) 0.5760(4) 0.0601(4) 0.0716(16) Uani 1 1 d . . .
O28 O 0.2993(7) 0.8575(5) -0.0492(5) 0.095(2) Uani 1 1 d . . .
O29A O -0.1452(12) 1.1012(10) 0.2992(10) 0.073(2) Uiso 0.5 1 d P . .
O29B O -0.1585(12) 1.0864(10) 0.2756(10) 0.073(2) Uiso 0.5 1 d P . .
O30 O 0.2965(4) 0.1417(3) 0.4257(3) 0.0511(11) Uiso 1 1 d . . .
O31 O 0.3560(5) 0.3918(4) 0.6106(4) 0.0628(13) Uiso 1 1 d . . .
O32 O 0.1580(5) 0.5330(4) 0.6428(4) 0.0723(15) Uiso 1 1 d . . .
O33 O 0.0465(6) 0.3988(5) 0.8003(5) 0.091(2) Uiso 1 1 d . . .
O34 O 0.8922(6) 0.3054(5) 0.2647(5) 0.093(2) Uiso 1 1 d . . .
O35 O 0.7783(7) 0.6839(6) 0.1341(6) 0.097(2) Uiso 1 1 d . . .
O36 O 0.2614(7) 0.2309(6) 0.6281(6) 0.100(2) Uiso 1 1 d . . .
O37 O 0.6746(11) 0.0203(9) 0.4420(9) 0.164(4) Uiso 1 1 d . . .
O38 O 0.4611(9) 0.7664(8) 0.1546(8) 0.143(4) Uiso 1 1 d . . .
O39 O 0.2362(9) 0.1413(8) 0.8158(8) 0.061(3) Uiso 0.5 1 d P . .
O40 O 0.5925(11) 0.0094(9) 0.1888(9) 0.077(3) Uiso 0.5 1 d P . .
O41 O 0.0416(9) 0.7714(8) -0.0212(8) 0.063(3) Uiso 0.5 1 d P . .
O42 O 0.5409(13) 0.0100(11) 0.6244(11) 0.099(4) Uiso 0.5 1 d P . .
O43 O 0.4992(15) 0.9488(13) 0.0836(12) 0.112(5) Uiso 0.5 1 d P . .
O44 O 0.173(2) 0.629(2) -0.006(2) 0.180(10) Uiso 0.5 1 d P . .
O45 O -0.056(2) 0.5047(19) 0.9471(18) 0.166(9) Uiso 0.5 1 d P . .
N1 N 0.3630(4) 0.3190(4) 0.1017(4) 0.0412(12) Uani 1 1 d . . .
N2 N 0.5698(4) 0.3496(4) 0.2802(4) 0.0439(12) Uani 1 1 d . . .
N3 N 0.1873(4) 0.8380(3) 0.4228(3) 0.0321(10) Uani 1 1 d . . .
N4 N 0.1190(5) 0.9867(3) 0.1422(3) 0.0409(12) Uani 1 1 d . . .
C1 C 0.0191(5) 0.8238(4) 0.5720(4) 0.0337(12) Uani 1 1 d . . .
C2 C 0.3177(5) 0.6858(4) 0.4244(4) 0.0357(12) Uani 1 1 d . . .
C3 C 0.1889(6) 0.2846(5) 0.1040(4) 0.0437(15) Uani 1 1 d . . .
C4 C 0.3159(6) 0.2580(5) 0.0668(4) 0.0471(16) Uani 1 1 d . . .
H4A H 0.3351 0.1916 0.0878 0.056 Uiso 1 1 calc R . .
H4B H 0.347 0.2672 -0.0011 0.056 Uiso 1 1 calc R . .
C5 C 0.5552(5) 0.5203(5) 0.2212(4) 0.0429(14) Uani 1 1 d . . .
C6 C 0.3761(6) 0.4127(5) 0.0419(5) 0.0537(18) Uani 1 1 d . . .
H6A H 0.346 0.4153 -0.0053 0.064 Uiso 1 1 calc R . .
H6B H 0.4557 0.4189 0.01 0.064 Uiso 1 1 calc R . .
C7 C 0.4667(6) 0.2753(6) 0.1145(5) 0.0559(19) Uani 1 1 d . . .
H7A H 0.5303 0.2756 0.0547 0.067 Uiso 1 1 calc R . .
H7B H 0.4609 0.2101 0.1442 0.067 Uiso 1 1 calc R . .
C8 C 0.4986(6) 0.2446(5) 0.4260(5) 0.0469(15) Uani 1 1 d . . .
C9 C 0.3169(6) 0.4941(5) 0.0974(4) 0.0477(15) Uani 1 1 d . . .
C10 C 0.5723(5) 0.2926(6) 0.2105(6) 0.059(2) Uani 1 1 d . . .
H10A H 0.6449 0.2916 0.1583 0.07 Uiso 1 1 calc R . .
H10B H 0.5619 0.2276 0.2392 0.07 Uiso 1 1 calc R . .
C11 C 0.6323(5) 0.4328(6) 0.2365(5) 0.0548(18) Uani 1 1 d . . .
H11A H 0.6919 0.4194 0.177 0.066 Uiso 1 1 calc R . .
H11B H 0.6668 0.4438 0.2766 0.066 Uiso 1 1 calc R . .
C12 C 0.6015(6) 0.2866(5) 0.3542(6) 0.0537(18) Uani 1 1 d . . .
H12A H 0.6294 0.3227 0.3836 0.064 Uiso 1 1 calc R . .
H12B H 0.6607 0.2361 0.3271 0.064 Uiso 1 1 calc R . .
C13 C 0.1570(7) 0.9294(5) 0.2846(5) 0.0509(17) Uani 1 1 d . . .
H13 H 0.0895 0.9674 0.3239 0.061 Uiso 1 1 calc R A .
C14 C 0.4815(5) 0.3352(6) 0.1767(5) 0.0527(17) Uani 1 1 d . . .
H14 H 0.4978 0.3981 0.1418 0.063 Uiso 1 1 calc R . .
C15 C 0.2261(9) 0.9055(6) 0.3391(6) 0.070(2) Uani 1 1 d . A .
H15A H 0.2321 0.9637 0.3572 0.084 Uiso 1 1 calc R . .
H15B H 0.3013 0.8801 0.2993 0.084 Uiso 1 1 calc R . .
C16A C 0.2682(11) 0.7829(9) 0.4631(10) 0.040(2) Uiso 0.5 1 d P A 1
H16A H 0.2305 0.7719 0.5306 0.048 Uiso 0.5 1 calc PR A 1
H16B H 0.3291 0.8194 0.4482 0.048 Uiso 0.5 1 calc PR A 1
C16B C 0.2971(11) 0.7902(9) 0.4201(10) 0.040(2) Uiso 0.5 1 d P A 2
H16C H 0.3084 0.8064 0.4719 0.048 Uiso 0.5 1 calc PR A 2
H16D H 0.354 0.8162 0.3629 0.048 Uiso 0.5 1 calc PR A 2
C17 C 0.1864(8) 0.9821(5) 0.0432(5) 0.068(2) Uani 1 1 d . . .
H17A H 0.2501 1.0168 0.0229 0.081 Uiso 1 1 calc R . .
H17B H 0.1412 1.011 0.0069 0.081 Uiso 1 1 calc R . .
C18 C -0.0754(7) 1.0330(6) 0.2437(7) 0.070(2) Uani 1 1 d . . .
C19A C 0.1123(14) 0.8810(11) 0.5048(12) 0.045(2) Uiso 0.5 1 d P A 1
H19A H 0.0782 0.9429 0.4853 0.054 Uiso 0.5 1 calc PR A 1
H19B H 0.1562 0.8909 0.5379 0.054 Uiso 0.5 1 calc PR A 1
C19B C 0.0907(14) 0.8946(11) 0.4944(12) 0.045(2) Uiso 0.5 1 d P A 2
H19C H 0.0446 0.9373 0.4645 0.054 Uiso 0.5 1 calc PR A 2
H19D H 0.1204 0.9322 0.521 0.054 Uiso 0.5 1 calc PR A 2
C20 C 0.1890(9) 0.9871(6) 0.1943(6) 0.069(2) Uani 1 1 d . A .
H20A H 0.2666 0.9649 0.1566 0.083 Uiso 1 1 calc R . .
H20B H 0.1858 1.0521 0.2032 0.083 Uiso 1 1 calc R . .
C21 C 0.0266(7) 1.0647(6) 0.1607(7) 0.074(3) Uani 1 1 d . . .
H21A H 0.0077 1.0849 0.1061 0.089 Uiso 1 1 calc R . .
H21B H 0.0494 1.1183 0.1735 0.089 Uiso 1 1 calc R . .
C22 C 0.2283(8) 0.8781(6) 0.0276(6) 0.071(2) Uani 1 1 d . . .
H22 H -0.155(3) 0.840(5) 0.478(4) 0.05 Uiso 1 1 d D . .
H23 H -0.085(6) 0.903(4) 0.386(4) 0.05 Uiso 1 1 d D . .

loop_
_atom_site_aniso_label
_atom_site_aniso_U_11
_atom_site_aniso_U_22
_atom_site_aniso_U_33
_atom_site_aniso_U_23
_atom_site_aniso_U_13
_atom_site_aniso_U_12
Th1 0.02334(11) 0.02127(11) 0.02497(11) 0.00007(7) -0.00776(8) -0.00482(7)
Al1 0.0188(7) 0.0217(7) 0.0222(7) -0.0018(5) -0.0063(6) -0.0032(5)
Al2 0.0250(8) 0.0326(8) 0.0259(8) -0.0073(6) -0.0036(6) -0.0078(6)
Al3 0.0190(7) 0.0306(8) 0.0346(8) -0.0034(6) -0.0081(6) -0.0025(6)
Al4 0.0658(13) 0.0379(10) 0.0352(9) 0.0099(8) -0.0253(9) -0.0188(9)
O1 0.0193(16) 0.0232(16) 0.0225(17) -0.0027(13) -0.0067(13) -0.0039(13)
O2 0.037(2) 0.0242(18) 0.0293(19) 0.0031(15) -0.0109(16) -0.0088(15)
O3 0.037(2) 0.0298(19) 0.0308(19) -0.0020(15) -0.0098(16) -0.0130(16)
O4 0.0230(17) 0.0234(17) 0.0276(18) 0.0020(14) -0.0099(14) -0.0019(13)
O5 0.0244(17) 0.0264(17) 0.0244(17) -0.0049(14) -0.0047(14) -0.0050(14)
O6 0.036(2) 0.032(2) 0.040(2) -0.0103(17) -0.0073(18) -0.0038(16)
O7 0.032(2) 0.042(2) 0.038(2) 0.0000(18) -0.0090(17) -0.0151(17)
O8 0.0162(16) 0.0282(18) 0.0344(19) -0.0052(15) -0.0070(14) -0.0021(13)
O9 0.040(2) 0.038(2) 0.0269(19) -0.0015(16) -0.0058(17) -0.0148(17)
O10 0.0286(18) 0.0227(17) 0.0244(17) 0.0000(13) -0.0082(15) -0.0039(14)
O11 0.034(2) 0.031(2) 0.050(2) -0.0018(17) -0.0171(19) -0.0009(16)
O12 0.0263(19) 0.037(2) 0.044(2) -0.0050(17) -0.0173(17) -0.0036(16)
O13 0.035(2) 0.044(2) 0.031(2) -0.0058(17) -0.0079(17) -0.0142(17)
O14 0.036(2) 0.036(2) 0.039(2) 0.0024(17) -0.0103(18) -0.0010(17)
O15 0.0207(18) 0.044(2) 0.036(2) -0.0143(17) -0.0032(16) -0.0034(16)
O16 0.039(2) 0.041(2) 0.084(3) -0.013(2) -0.039(2) 0.0019(19)
O17 0.027(2) 0.029(2) 0.079(3) -0.011(2) -0.021(2) -0.0040(16)
O18 0.049(3) 0.036(2) 0.040(2) -0.0114(18) -0.008(2) -0.0096(19)
O19 0.065(3) 0.040(2) 0.039(2) 0.0105(18) -0.029(2) -0.024(2)
O20 0.043(3) 0.058(3) 0.065(3) 0.023(2) -0.023(2) -0.006(2)
O21 0.113(5) 0.038(3) 0.036(3) 0.000(2) -0.006(3) -0.009(3)
O22 0.051(3) 0.041(3) 0.074(4) -0.004(2) 0.010(3) -0.012(2)
O23 0.145(6) 0.082(4) 0.069(4) 0.039(3) -0.077(4) -0.059(4)
O24 0.057(3) 0.078(4) 0.051(3) 0.005(3) -0.012(2) -0.043(3)
O25 0.059(3) 0.107(5) 0.050(3) -0.028(3) -0.016(2) -0.036(3)
O26 0.072(4) 0.044(3) 0.083(4) 0.004(3) -0.043(3) 0.010(2)
O27 0.082(4) 0.059(3) 0.056(3) 0.006(3) -0.001(3) -0.038(3)
O28 0.111(6) 0.076(4) 0.061(4) -0.013(3) 0.002(4) -0.004(4)
N1 0.034(3) 0.052(3) 0.034(3) -0.018(2) 0.001(2) -0.016(2)
N2 0.025(2) 0.054(3) 0.051(3) -0.011(3) -0.012(2) -0.004(2)
N3 0.031(2) 0.027(2) 0.038(3) -0.0032(19) -0.014(2) -0.0063(18)
N4 0.051(3) 0.030(2) 0.032(3) 0.003(2) -0.009(2) -0.006(2)
C1 0.039(3) 0.030(3) 0.032(3) -0.006(2) -0.012(2) -0.005(2)
C2 0.034(3) 0.034(3) 0.044(3) -0.004(2) -0.019(3) -0.006(2)
C3 0.048(4) 0.052(4) 0.031(3) -0.005(3) -0.007(3) -0.025(3)
C4 0.047(4) 0.058(4) 0.036(3) -0.021(3) -0.002(3) -0.022(3)
C5 0.037(3) 0.059(4) 0.034(3) -0.006(3) -0.007(3) -0.024(3)
C6 0.051(4) 0.068(5) 0.033(3) -0.007(3) 0.005(3) -0.035(4)
C7 0.035(3) 0.075(5) 0.050(4) -0.034(4) 0.003(3) -0.008(3)
C8 0.045(4) 0.037(3) 0.061(4) -0.011(3) -0.026(3) 0.009(3)
C9 0.050(4) 0.054(4) 0.036(3) 0.000(3) -0.008(3) -0.028(3)
C10 0.024(3) 0.078(5) 0.070(5) -0.037(4) -0.005(3) 0.001(3)
C11 0.026(3) 0.078(5) 0.056(4) -0.010(4) -0.007(3) -0.017(3)
C12 0.033(3) 0.049(4) 0.077(5) -0.013(3) -0.025(3) 0.010(3)
C13 0.078(5) 0.035(3) 0.052(4) 0.007(3) -0.034(4) -0.029(3)
C14 0.032(3) 0.071(5) 0.049(4) -0.025(3) -0.001(3) -0.007(3)
C15 0.104(7) 0.055(4) 0.073(5) 0.024(4) -0.051(5) -0.053(5)
C17 0.097(6) 0.041(4) 0.041(4) 0.004(3) -0.003(4) -0.018(4)
C18 0.047(4) 0.051(4) 0.082(6) 0.009(4) -0.013(4) 0.012(3)
C20 0.105(7) 0.050(4) 0.070(5) 0.024(4) -0.047(5) -0.049(4)
C21 0.063(5) 0.045(4) 0.084(6) 0.019(4) -0.014(4) 0.001(4)
C22 0.085(6) 0.062(5) 0.047(4) -0.008(4) -0.007(4) -0.006(4)

loop_
_atom_type_symbol
_atom_type_description
_atom_type_scat_dispersion_real
_atom_type_scat_dispersion_imag
_atom_type_scat_source
C C 0.0033 0.0016 'International Tables Vol C Tables 4.2.6.8 and 6.1.1.4'
Al Al 0.0645 0.0514 'International Tables Vol C Tables 4.2.6.8 and 6.1.1.4'
N N 0.0061 0.0033 'International Tables Vol C Tables 4.2.6.8 and 6.1.1.4'
O O 0.0106 0.006 'International Tables Vol C Tables 4.2.6.8 and 6.1.1.4'
Th Th -7.24 8.8979 'International Tables Vol C Tables 4.2.6.8 and 6.1.1.4'
H H 0 0 'International Tables Vol C Tables 4.2.6.8 and 6.1.1.4'

loop_
_geom_angle_atom_site_label_1
_geom_angle_atom_site_label_2
_geom_angle_atom_site_label_3
_geom_angle
_geom_angle_site_symmetry_1
_geom_angle_site_symmetry_3
O10 Th1 O4 75.15(12) . .
O10 Th1 O2 122.98(12) . .
O4 Th1 O2 129.16(12) . .
O10 Th1 O17 83.06(13) . .
O4 Th1 O17 127.42(13) . .
O2 Th1 O17 102.92(14) . .
O10 Th1 O19 77.96(13) . .
O4 Th1 O19 83.62(13) . .
O2 Th1 O19 59.53(13) . .
O17 Th1 O19 137.52(16) . .
O10 Th1 O3 127.36(12) . .
O4 Th1 O3 76.64(12) . .
O2 Th1 O3 109.35(12) . .
O17 Th1 O3 80.13(15) . .
O19 Th1 O3 140.64(15) . .
O10 Th1 O14 139.52(13) . .
O4 Th1 O14 71.87(13) . .
O2 Th1 O14 66.21(13) . .
O17 Th1 O14 136.23(14) . .
O19 Th1 O14 75.69(15) . .
O3 Th1 O14 65.96(13) . .
O10 Th1 O1 59.72(11) . .
O4 Th1 O1 59.67(10) . .
O17 Th1 O1 67.94(12) . .
O19 Th1 O1 128.64(12) . .
O3 Th1 O1 67.72(11) . .
O14 Th1 O1 118.42(12) . .
O10 Th1 O22 67.18(13) . .
O4 Th1 O22 139.23(14) . .
O2 Th1 O22 65.88(14) . .
O17 Th1 O22 63.58(18) . .
O19 Th1 O22 74.04(18) . .
O3 Th1 O22 139.78(16) . .
O14 Th1 O22 131.45(14) . .
O1 Th1 O22 110.12(13) . .
O10 Th1 N3 142.82(13) . .
O4 Th1 N3 134.29(13) . .
O2 Th1 N3 61.39(13) . .
O17 Th1 N3 61.30(13) . .
O19 Th1 N3 120.75(13) . .
O3 Th1 N3 59.97(13) . .
O14 Th1 N3 77.60(13) . .
O1 Th1 N3 110.60(12) . .
O22 Th1 N3 86.42(15) . .
O10 Th1 Al4 101.31(9) . .
O4 Th1 Al4 106.80(9) . .
O2 Th1 Al4 30.09(10) . .
O17 Th1 Al4 124.31(12) . .
O19 Th1 Al4 29.45(10) . .
O3 Th1 Al4 129.17(10) . .
O14 Th1 Al4 67.42(10) . .
O1 Th1 Al4 157.92(8) . .
O22 Th1 Al4 67.49(13) . .
N3 Th1 Al4 91.34(10) . .
O10 Th1 Al1 27.86(9) . .
O4 Th1 Al1 68.54(8) . .
O2 Th1 Al1 148.33(9) . .
O17 Th1 Al1 70.07(9) . .
O19 Th1 Al1 103.95(10) . .
O3 Th1 Al1 99.99(9) . .
O14 Th1 Al1 140.13(10) . .
O1 Th1 Al1 32.37(7) . .
O22 Th1 Al1 84.11(10) . .
N3 Th1 Al1 129.40(9) . .
Al4 Th1 Al1 129.11(4) . .
O10 Al1 O8 91.37(16) . .
O10 Al1 O5 90.17(16) . .
O8 Al1 O5 93.42(16) . .
O10 Al1 O4 176.32(17) . 2_566
O8 Al1 O4 91.57(16) . 2_566
O5 Al1 O4 91.86(16) . 2_566
O10 Al1 O1 94.26(16) . 2_566
O8 Al1 O1 170.02(17) . 2_566
O5 Al1 O1 94.80(15) . 2_566
O4 Al1 O1 82.51(15) 2_566 2_566
O10 Al1 O1 81.75(15) . .
O8 Al1 O1 92.94(15) . .
O5 Al1 O1 169.83(16) . .
O4 Al1 O1 95.89(16) 2_566 .
O1 Al1 O1 79.75(15) 2_566 .
O10 Al1 Al1 87.38(12) . 2_566
O8 Al1 Al1 132.22(14) . 2_566
O5 Al1 Al1 134.32(14) . 2_566
O4 Al1 Al1 89.01(12) 2_566 2_566
O1 Al1 Al1 40.11(10) 2_566 2_566
O1 Al1 Al1 39.64(10) . 2_566
O10 Al1 Th1 35.63(11) . .
O8 Al1 Th1 86.64(12) . .
O5 Al1 Th1 125.68(12) . .
O4 Al1 Th1 142.45(12) 2_566 .
O1 Al1 Th1 93.14(11) 2_566 .
O1 Al1 Th1 46.88(10) . .
Al1 Al1 Th1 65.67(5) 2_566 .
O10 Al1 Th1 140.54(12) . 2_566
O8 Al1 Th1 128.01(12) . 2_566
O5 Al1 Th1 89.90(11) . 2_566
O4 Al1 Th1 36.44(11) 2_566 2_566
O1 Al1 Th1 46.45(10) 2_566 2_566
O1 Al1 Th1 92.43(11) . 2_566
Al1 Al1 Th1 65.24(5) 2_566 2_566
Th1 Al1 Th1 130.91(4) . 2_566
O5 Al2 O9 93.67(17) . .
O5 Al2 O15 99.88(17) . .
O9 Al2 O15 90.47(19) . .
O5 Al2 O13 96.16(17) . .
O9 Al2 O13 92.94(19) . .
O15 Al2 O13 163.36(18) . .
O5 Al2 O6 91.70(17) . .
O9 Al2 O6 174.18(19) . .
O15 Al2 O6 90.82(19) . .
O13 Al2 O6 84.24(18) . .
O5 Al2 N1 176.3(2) . .
O9 Al2 N1 84.4(2) . .
O15 Al2 N1 83.27(19) . .
O13 Al2 N1 80.86(19) . .
O6 Al2 N1 90.1(2) . .
O8 Al3 O11 100.41(18) . .
O8 Al3 O7 95.84(18) . .
O11 Al3 O7 161.67(19) . .
O8 Al3 O15 97.42(17) . .
O11 Al3 O15 92.91(19) . .
O7 Al3 O15 93.36(19) . .
O8 Al3 O12 89.52(17) . .
O11 Al3 O12 86.36(18) . .
O7 Al3 O12 85.35(18) . .
O15 Al3 O12 173.04(18) . .
O8 Al3 N2 176.3(2) . .
O11 Al3 N2 81.3(2) . .
O7 Al3 N2 82.0(2) . .
O15 Al3 N2 85.77(19) . .
O12 Al3 N2 87.29(19) . .
O19 Al4 O2 82.20(18) . .
O19 Al4 O21 101.5(2) . .
O2 Al4 O21 96.9(3) . .
O19 Al4 O20 98.7(2) . .
O2 Al4 O20 91.5(2) . .
O21 Al4 O20 159.0(2) . .
O19 Al4 O23 98.5(2) . .
O2 Al4 O23 176.5(3) . .
O21 Al4 O23 86.3(3) . .
O20 Al4 O23 85.0(3) . .
O19 Al4 N4 166.4(2) . .
O2 Al4 N4 84.2(2) . .
O21 Al4 N4 81.1(2) . .
O20 Al4 N4 80.7(2) . .
O23 Al4 N4 95.0(2) . .
O19 Al4 Th1 41.72(13) . .
O2 Al4 Th1 40.50(12) . .
O21 Al4 Th1 103.17(19) . .
O20 Al4 Th1 95.73(16) . .
O23 Al4 Th1 139.96(19) . .
N4 Al4 Th1 124.68(16) . .
Al1 O1 Al1 100.25(15) 2_566 .
Al1 O1 Th1 101.79(14) 2_566 .
Al1 O1 Th1 100.75(14) . .
C13 O2 Al4 117.6(4) . .
C13 O2 Th1 131.4(4) . .
Al4 O2 Th1 109.41(17) . .
C1 O3 Th1 125.7(3) . .
Al1 O4 Th1 115.40(16) 2_566 .
Al2 O5 Al1 138.4(2) . .
C5 O7 Al3 118.3(4) . .
Al3 O8 Al1 146.0(2) . .
C9 O9 Al2 118.4(4) . .
Al1 O10 Th1 116.51(17) . .
C8 O11 Al3 118.5(4) . .
C3 O13 Al2 118.1(4) . .
Th1 O14 H22 116(4) . .
Th1 O14 H23 117(4) . .
H22 O14 H23 114(6) . .
C14 O15 Al3 108.3(4) . .
C14 O15 Al2 113.9(4) . .
Al3 O15 Al2 133.1(2) . .
C2 O17 Th1 133.2(4) . .
Al4 O19 Th1 108.83(19) . .
C18 O20 Al4 120.2(5) . .
C22 O21 Al4 118.0(5) . .
O29B O29A C18 58(2) . .
O29A O29B C18 98(3) . .
C7 N1 C4 114.5(6) . .
C7 N1 C6 111.7(6) . .
C4 N1 C6 110.4(5) . .
C7 N1 Al2 106.0(4) . .
C4 N1 Al2 106.8(4) . .
C6 N1 Al2 106.9(4) . .
C12 N2 C11 115.1(5) . .
C12 N2 C10 110.3(6) . .
C11 N2 C10 113.1(6) . .
C12 N2 Al3 106.3(4) . .
C11 N2 Al3 106.3(4) . .
C10 N2 Al3 104.9(4) . .
C19A N3 C15 113.9(8) . .
C19A N3 C16B 118.1(9) . .
C15 N3 C16B 97.9(7) . .
C19A N3 C16A 96.5(9) . .
C15 N3 C16A 119.8(7) . .
C15 N3 C19B 105.2(8) . .
C16B N3 C19B 132.4(9) . .
C16A N3 C19B 111.1(9) . .
C19A N3 Th1 108.7(7) . .
C15 N3 Th1 108.4(4) . .
C16B N3 Th1 109.2(5) . .
C16A N3 Th1 108.8(5) . .
C19B N3 Th1 102.2(7) . .
C21 N4 C17 113.8(6) . .
C21 N4 C20 111.3(7) . .
C17 N4 C20 111.8(7) . .
C21 N4 Al4 108.9(5) . .
C17 N4 Al4 105.9(4) . .
C20 N4 Al4 104.5(4) . .
O18 C1 O3 124.7(5) . .
O18 C1 C19A 118.3(8) . .
O3 C1 C19A 117.0(8) . .
O18 C1 C19B 115.7(8) . .
O3 C1 C19B 117.7(8) . .
O16 C2 O17 124.5(5) . .
O16 C2 C16B 117.7(7) . .
O17 C2 C16B 117.1(7) . .
O16 C2 C16A 119.1(6) . .
O17 C2 C16A 114.5(6) . .
O25 C3 O13 124.4(6) . .
O25 C3 C4 120.2(6) . .
O13 C3 C4 115.4(5) . .
N1 C4 C3 108.3(5) . .
N1 C4 H4A 110 . .
C3 C4 H4A 110 . .
N1 C4 H4B 110 . .
C3 C4 H4B 110 . .
H4A C4 H4B 108.4 . .
O24 C5 O7 124.2(7) . .
O24 C5 C11 119.8(6) . .
O7 C5 C11 116.0(6) . .
N1 C6 C9 112.2(5) . .
N1 C6 H6A 109.2 . .
C9 C6 H6A 109.2 . .
N1 C6 H6B 109.2 . .
C9 C6 H6B 109.2 . .
H6A C6 H6B 107.9 . .
N1 C7 C14 105.9(6) . .
N1 C7 H7A 110.5 . .
C14 C7 H7A 110.5 . .
N1 C7 H7B 110.5 . .
C14 C7 H7B 110.5 . .
H7A C7 H7B 108.7 . .
O26 C8 O11 123.1(7) . .
O26 C8 C12 121.5(6) . .
O11 C8 C12 115.4(6) . .
O27 C9 O9 123.8(7) . .
O27 C9 C6 119.5(6) . .
O9 C9 C6 116.7(6) . .
C14 C10 N2 109.4(6) . .
C14 C10 H10A 109.8 . .
N2 C10 H10A 109.8 . .
C14 C10 H10B 109.8 . .
N2 C10 H10B 109.8 . .
H10A C10 H10B 108.2 . .
N2 C11 C5 111.1(5) . .
N2 C11 H11A 109.4 . .
C5 C11 H11A 109.4 . .
N2 C11 H11B 109.4 . .
C5 C11 H11B 109.4 . .
H11A C11 H11B 108 . .
N2 C12 C8 108.6(5) . .
N2 C12 H12A 110 . .
C8 C12 H12A 110 . .
N2 C12 H12B 110 . .
C8 C12 H12B 110 . .
H12A C12 H12B 108.4 . .
O2 C13 C15 110.8(5) . .
O2 C13 C20 109.9(6) . .
C15 C13 C20 123.7(7) . .
O2 C13 H13 103.3 . .
C15 C13 H13 103.3 . .
C20 C13 H13 103.3 . .
O15 C14 C10 108.1(6) . .
O15 C14 C7 108.2(5) . .
C10 C14 C7 113.7(6) . .
O15 C14 H14 108.9 . .
C10 C14 H14 108.9 . .
C7 C14 H14 108.9 . .
C13 C15 N3 116.3(6) . .
C13 C15 H15A 108.2 . .
N3 C15 H15A 108.2 . .
C13 C15 H15B 108.2 . .
N3 C15 H15B 108.2 . .
H15A C15 H15B 107.4 . .
N3 C16A C2 111.3(8) . .
N3 C16A H16A 109.4 . .
C2 C16A H16A 109.4 . .
N3 C16A H16B 109.4 . .
C2 C16A H16B 109.4 . .
H16A C16A H16B 108 . .
N3 C16B C2 117.6(9) . .
N3 C16B H16C 107.9 . .
C2 C16B H16C 107.9 . .
N3 C16B H16D 107.9 . .
C2 C16B H16D 107.9 . .
H16C C16B H16D 107.2 . .
N4 C17 C22 109.1(6) . .
N4 C17 H17A 109.9 . .
C22 C17 H17A 109.9 . .
N4 C17 H17B 109.9 . .
C22 C17 H17B 109.9 . .
H17A C17 H17B 108.3 . .
O29B C18 O20 121.3(10) . .
O20 C18 O29A 127.0(9) . .
O29B C18 C21 122.0(10) . .
O20 C18 C21 114.9(7) . .
O29A C18 C21 116.9(9) . .
N3 C19A C1 114.8(11) . .
N3 C19A H19A 108.6 . .
C1 C19A H19A 108.6 . .
N3 C19A H19B 108.6 . .
C1 C19A H19B 108.6 . .
H19A C19A H19B 107.6 . .
N3 C19B C1 108.3(10) . .
N3 C19B H19C 110 . .
C1 C19B H19C 110 . .
N3 C19B H19D 110 . .
C1 C19B H19D 110 . .
H19C C19B H19D 108.4 . .
C13 C20 N4 114.9(6) . .
C13 C20 H20A 108.5 . .
N4 C20 H20A 108.5 . .
C13 C20 H20B 108.5 . .
N4 C20 H20B 108.5 . .
H20A C20 H20B 107.5 . .
N4 C21 C18 109.9(6) . .
N4 C21 H21A 109.7 . .
C18 C21 H21A 109.7 . .
N4 C21 H21B 109.7 . .
C18 C21 H21B 109.7 . .
H21A C21 H21B 108.2 . .
O28 C22 O21 123.9(8) . .
O28 C22 C17 120.3(8) . .
O21 C22 C17 115.8(7) . .

loop_
_geom_bond_atom_site_label_1
_geom_bond_atom_site_label_2
_geom_bond_distance
_geom_bond_site_symmetry_2
Th1 O10 2.333(3) .
Th1 O4 2.365(3) .
Th1 O2 2.396(4) .
Th1 O17 2.442(4) .
Th1 O19 2.447(4) .
Th1 O3 2.474(4) .
Th1 O14 2.606(4) .
Th1 O1 2.663(3) .
Th1 O22 2.778(5) .
Th1 N3 2.882(4) .
Al1 O10 1.872(4) .
Al1 O8 1.876(4) .
Al1 O5 1.877(4) .
Al1 O4 1.879(4) 2_566
Al1 O1 1.934(4) 2_566
Al1 O1 1.953(4) .
Al2 O5 1.789(4) .
Al2 O9 1.885(4) .
Al2 O15 1.920(4) .
Al2 O13 1.926(4) .
Al2 O6 1.953(4) .
Al2 N1 2.072(5) .
Al3 O8 1.795(4) .
Al3 O11 1.883(4) .
Al3 O7 1.898(4) .
Al3 O15 1.909(4) .
Al3 O12 1.979(4) .
Al3 N2 2.081(5) .
Al4 O19 1.808(4) .
Al4 O2 1.850(4) .
Al4 O21 1.864(6) .
Al4 O20 1.914(6) .
Al4 O23 1.923(6) .
Al4 N4 2.096(5) .
O1 Al1 1.934(4) 2_566
O2 C13 1.398(7) .
O3 C1 1.269(6) .
O4 Al1 1.879(4) 2_566
O7 C5 1.282(7) .
O9 C9 1.277(7) .
O11 C8 1.308(7) .
O13 C3 1.290(7) .
O14 H22 0.95(2) .
O14 H23 0.95(2) .
O15 C14 1.452(7) .
O16 C2 1.244(7) .
O17 C2 1.256(7) .
O18 C1 1.242(7) .
O20 C18 1.298(9) .
O21 C22 1.279(10) .
O24 C5 1.224(8) .
O25 C3 1.222(8) .
O26 C8 1.214(8) .
O27 C9 1.236(8) .
O28 C22 1.237(10) .
O29A C18 1.379(16) .
O29B C18 1.184(16) .
N1 C7 1.457(10) .
N1 C4 1.472(7) .
N1 C6 1.488(9) .
N2 C12 1.483(9) .
N2 C11 1.485(9) .
N2 C10 1.489(9) .
N3 C19A 1.436(18) .
N3 C15 1.448(9) .
N3 C16B 1.455(14) .
N3 C16A 1.478(13) .
N3 C19B 1.525(17) .
N4 C21 1.454(9) .
N4 C17 1.455(9) .
N4 C20 1.467(10) .
C1 C19A 1.517(18) .
C1 C19B 1.543(18) .
C2 C16B 1.474(14) .
C2 C16A 1.556(14) .
C3 C4 1.517(9) .
C4 H4A 0.97 .
C4 H4B 0.97 .
C5 C11 1.500(10) .
C6 C9 1.499(10) .
C6 H6A 0.97 .
C6 H6B 0.97 .
C7 C14 1.526(9) .
C7 H7A 0.97 .
C7 H7B 0.97 .
C8 C12 1.510(10) .
C10 C14 1.477(11) .
C10 H10A 0.97 .
C10 H10B 0.97 .
C11 H11A 0.97 .
C11 H11B 0.97 .
C12 H12A 0.97 .
C12 H12B 0.97 .
C13 C15 1.444(11) .
C13 C20 1.444(10) .
C13 H13 0.98 .
C14 H14 0.98 .
C15 H15A 0.97 .
C15 H15B 0.97 .
C16A H16A 0.97 .
C16A H16B 0.97 .
C16B H16C 0.97 .
C16B H16D 0.97 .
C17 C22 1.527(11) .
C17 H17A 0.97 .
C17 H17B 0.97 .
C18 C21 1.513(11) .
C19A H19A 0.97 .
C19A H19B 0.97 .
C19B H19C 0.97 .
C19B H19D 0.97 .
C20 H20A 0.97 .
C20 H20B 0.97 .
C21 H21A 0.97 .
C21 H21B 0.97 .

loop_
_geom_torsion_atom_site_label_1
_geom_torsion_atom_site_label_2
_geom_torsion_atom_site_label_3
_geom_torsion_atom_site_label_4
_geom_torsion
_geom_torsion_site_symmetry_1
_geom_torsion_site_symmetry_4
O4 Th1 Al1 O10 98.9(2) . .
O2 Th1 Al1 O10 -32.0(3) . .
O17 Th1 Al1 O10 -114.3(2) . .
O19 Th1 Al1 O10 21.6(2) . .
O3 Th1 Al1 O10 170.1(2) . .
O14 Th1 Al1 O10 105.9(2) . .
O1 Th1 Al1 O10 165.7(2) . .
O22 Th1 Al1 O10 -50.3(2) . .
N3 Th1 Al1 O10 -130.7(2) . .
Al4 Th1 Al1 O10 4.3(2) . .
O10 Th1 Al1 O8 97.1(2) . .
O4 Th1 Al1 O8 -164.04(15) . .
O2 Th1 Al1 O8 65.0(2) . .
O17 Th1 Al1 O8 -17.21(17) . .
O19 Th1 Al1 O8 118.70(17) . .
O3 Th1 Al1 O8 -92.79(15) . .
O14 Th1 Al1 O8 -157.04(19) . .
O1 Th1 Al1 O8 -97.19(18) . .
O22 Th1 Al1 O8 46.78(18) . .
N3 Th1 Al1 O8 -33.66(17) . .
Al4 Th1 Al1 O8 101.34(13) . .
O10 Th1 Al1 O5 5.3(2) . .
O4 Th1 Al1 O5 104.16(17) . .
O2 Th1 Al1 O5 -26.8(2) . .
O17 Th1 Al1 O5 -109.01(19) . .
O19 Th1 Al1 O5 26.90(19) . .
O3 Th1 Al1 O5 175.41(17) . .
O14 Th1 Al1 O5 111.2(2) . .
O1 Th1 Al1 O5 171.0(2) . .
O22 Th1 Al1 O5 -45.0(2) . .
N3 Th1 Al1 O5 -125.46(19) . .
Al4 Th1 Al1 O5 9.54(16) . .
O10 Th1 Al1 O4 -174.7(3) . 2_566
O4 Th1 Al1 O4 -75.8(2) . 2_566
O2 Th1 Al1 O4 153.2(3) . 2_566
O17 Th1 Al1 O4 71.0(2) . 2_566
O19 Th1 Al1 O4 -153.1(2) . 2_566
O3 Th1 Al1 O4 -4.6(2) . 2_566
O14 Th1 Al1 O4 -68.8(3) . 2_566
O1 Th1 Al1 O4 -9.0(2) . 2_566
O22 Th1 Al1 O4 135.0(2) . 2_566
N3 Th1 Al1 O4 54.6(2) . 2_566
Al4 Th1 Al1 O4 -170.45(19) . 2_566
O10 Th1 Al1 O1 -92.9(2) . 2_566
O4 Th1 Al1 O1 5.96(13) . 2_566
O2 Th1 Al1 O1 -125.0(2) . 2_566
O17 Th1 Al1 O1 152.79(16) . 2_566
O19 Th1 Al1 O1 -71.30(16) . 2_566
O3 Th1 Al1 O1 77.21(14) . 2_566
O14 Th1 Al1 O1 12.96(19) . 2_566
O1 Th1 Al1 O1 72.81(18) . 2_566
O22 Th1 Al1 O1 -143.21(17) . 2_566
N3 Th1 Al1 O1 136.35(16) . 2_566
Al4 Th1 Al1 O1 -88.66(12) . 2_566
O10 Th1 Al1 O1 -165.7(2) . .
O4 Th1 Al1 O1 -66.85(16) . .
O2 Th1 Al1 O1 162.2(2) . .
O17 Th1 Al1 O1 79.98(18) . .
O19 Th1 Al1 O1 -144.11(17) . .
O3 Th1 Al1 O1 4.40(16) . .
O14 Th1 Al1 O1 -59.8(2) . .
O22 Th1 Al1 O1 143.98(19) . .
N3 Th1 Al1 O1 63.54(18) . .
Al4 Th1 Al1 O1 -161.47(14) . .
O10 Th1 Al1 Al1 -123.0(2) . 2_566
O4 Th1 Al1 Al1 -24.11(10) . 2_566
O2 Th1 Al1 Al1 -155.03(18) . 2_566
O17 Th1 Al1 Al1 122.72(14) . 2_566
O19 Th1 Al1 Al1 -101.37(13) . 2_566
O3 Th1 Al1 Al1 47.14(10) . 2_566
O14 Th1 Al1 Al1 -17.11(17) . 2_566
O1 Th1 Al1 Al1 42.74(13) . 2_566
O22 Th1 Al1 Al1 -173.28(15) . 2_566
N3 Th1 Al1 Al1 106.28(13) . 2_566
Al4 Th1 Al1 Al1 -118.73(7) . 2_566
O10 Th1 Al1 Th1 -123.0(2) . 2_566
O4 Th1 Al1 Th1 -24.11(10) . 2_566
O2 Th1 Al1 Th1 -155.03(18) . 2_566
O17 Th1 Al1 Th1 122.72(14) . 2_566
O19 Th1 Al1 Th1 -101.37(13) . 2_566
O3 Th1 Al1 Th1 47.14(10) . 2_566
O14 Th1 Al1 Th1 -17.11(17) . 2_566
O1 Th1 Al1 Th1 42.74(13) . 2_566
O22 Th1 Al1 Th1 -173.28(15) . 2_566
N3 Th1 Al1 Th1 106.28(13) . 2_566
Al4 Th1 Al1 Th1 -118.73(7) . 2_566
O10 Th1 Al4 O19 38.1(3) . .
O4 Th1 Al4 O19 -39.6(3) . .
O2 Th1 Al4 O19 177.8(3) . .
O17 Th1 Al4 O19 127.4(3) . .
O3 Th1 Al4 O19 -125.8(3) . .
O14 Th1 Al4 O19 -101.1(3) . .
O1 Th1 Al4 O19 9.2(3) . .
O22 Th1 Al4 O19 97.4(3) . .
N3 Th1 Al4 O19 -177.0(3) . .
Al1 Th1 Al4 O19 36.1(3) . .
O10 Th1 Al4 O2 -139.6(2) . .
O4 Th1 Al4 O2 142.6(2) . .
O17 Th1 Al4 O2 -50.4(2) . .
O19 Th1 Al4 O2 -177.8(3) . .
O3 Th1 Al4 O2 56.4(2) . .
O14 Th1 Al4 O2 81.2(2) . .
O1 Th1 Al4 O2 -168.6(2) . .
O22 Th1 Al4 O2 -80.4(2) . .
N3 Th1 Al4 O2 5.2(2) . .
Al1 Th1 Al4 O2 -141.68(19) . .
O10 Th1 Al4 O21 -54.4(2) . .
O4 Th1 Al4 O21 -132.1(2) . .
O2 Th1 Al4 O21 85.2(3) . .
O17 Th1 Al4 O21 34.9(2) . .
O19 Th1 Al4 O21 -92.5(3) . .
O3 Th1 Al4 O21 141.6(2) . .
O14 Th1 Al4 O21 166.4(2) . .
O1 Th1 Al4 O21 -83.4(3) . .
O22 Th1 Al4 O21 4.9(2) . .
N3 Th1 Al4 O21 90.4(2) . .
Al1 Th1 Al4 O21 -56.4(2) . .
O10 Th1 Al4 O20 134.84(19) . .
O4 Th1 Al4 O20 57.1(2) . .
O2 Th1 Al4 O20 -85.5(3) . .
O17 Th1 Al4 O20 -135.9(2) . .
O19 Th1 Al4 O20 96.7(3) . .
O3 Th1 Al4 O20 -29.1(2) . .
O14 Th1 Al4 O20 -4.4(2) . .
O1 Th1 Al4 O20 105.9(3) . .
O22 Th1 Al4 O20 -165.9(2) . .
N3 Th1 Al4 O20 -80.3(2) . .
Al1 Th1 Al4 O20 132.80(17) . .
O10 Th1 Al4 O23 45.8(4) . .
O4 Th1 Al4 O23 -32.0(4) . .
O2 Th1 Al4 O23 -174.6(5) . .
O17 Th1 Al4 O23 135.0(4) . .
O19 Th1 Al4 O23 7.6(5) . .
O3 Th1 Al4 O23 -118.2(4) . .
O14 Th1 Al4 O23 -93.4(4) . .
O1 Th1 Al4 O23 16.8(5) . .
O22 Th1 Al4 O23 105.0(4) . .
N3 Th1 Al4 O23 -169.4(4) . .
Al1 Th1 Al4 O23 43.7(4) . .
O10 Th1 Al4 N4 -142.6(2) . .
O4 Th1 Al4 N4 139.7(2) . .
O2 Th1 Al4 N4 -2.9(3) . .
O17 Th1 Al4 N4 -53.3(2) . .
O19 Th1 Al4 N4 179.3(3) . .
O3 Th1 Al4 N4 53.5(2) . .
O14 Th1 Al4 N4 78.3(2) . .
O1 Th1 Al4 N4 -171.5(3) . .
O22 Th1 Al4 N4 -83.3(2) . .
N3 Th1 Al4 N4 2.3(2) . .
Al1 Th1 Al4 N4 -144.59(19) . .
O10 Al1 O1 Al1 95.88(17) . 2_566
O8 Al1 O1 Al1 -173.16(17) . 2_566
O5 Al1 O1 Al1 58.2(9) . 2_566
O4 Al1 O1 Al1 -81.27(16) 2_566 2_566
O1 Al1 O1 Al1 0 2_566 2_566
Th1 Al1 O1 Al1 104.22(16) . 2_566
Th1 Al1 O1 Al1 -44.89(12) 2_566 2_566
O10 Al1 O1 Th1 -8.33(14) . .
O8 Al1 O1 Th1 82.63(15) . .
O5 Al1 O1 Th1 -46.0(9) . .
O4 Al1 O1 Th1 174.51(13) 2_566 .
O1 Al1 O1 Th1 -104.22(16) 2_566 .
Al1 Al1 O1 Th1 -104.22(16) 2_566 .
Th1 Al1 O1 Th1 -149.11(9) 2_566 .
O10 Th1 O1 Al1 -95.32(16) . 2_566
O4 Th1 O1 Al1 -5.45(13) . 2_566
O17 Th1 O1 Al1 169.77(18) . 2_566
O19 Th1 O1 Al1 -56.2(2) . 2_566
O3 Th1 O1 Al1 81.70(15) . 2_566
O14 Th1 O1 Al1 37.96(19) . 2_566
O22 Th1 O1 Al1 -141.52(17) . 2_566
N3 Th1 O1 Al1 124.66(15) . 2_566
Al4 Th1 O1 Al1 -62.0(3) . 2_566
Al1 Th1 O1 Al1 -102.98(18) . 2_566
O10 Th1 O1 Al1 7.66(13) . .
O4 Th1 O1 Al1 97.53(16) . .
O17 Th1 O1 Al1 -87.25(16) . .
O19 Th1 O1 Al1 46.8(2) . .
O3 Th1 O1 Al1 -175.32(17) . .
O14 Th1 O1 Al1 140.94(14) . .
O22 Th1 O1 Al1 -38.54(19) . .
N3 Th1 O1 Al1 -132.36(14) . .
Al4 Th1 O1 Al1 41.0(3) . .
O19 Al4 O2 C13 -168.7(5) . .
O21 Al4 O2 C13 90.6(5) . .
O20 Al4 O2 C13 -70.1(5) . .
N4 Al4 O2 C13 10.4(5) . .
Th1 Al4 O2 C13 -167.2(6) . .
O19 Al4 O2 Th1 -1.5(2) . .
O21 Al4 O2 Th1 -102.2(2) . .
O20 Al4 O2 Th1 97.1(2) . .
N4 Al4 O2 Th1 177.6(2) . .
O10 Th1 O2 C13 -146.0(5) . .
O4 Th1 O2 C13 116.3(6) . .
O17 Th1 O2 C13 -55.9(6) . .
O19 Th1 O2 C13 166.1(6) . .
O3 Th1 O2 C13 28.0(6) . .
O14 Th1 O2 C13 79.2(6) . .
O22 Th1 O2 C13 -108.8(6) . .
N3 Th1 O2 C13 -9.3(5) . .
Al4 Th1 O2 C13 164.8(7) . .
Al1 Th1 O2 C13 -128.8(5) . .
O10 Th1 O2 Al4 49.2(2) . .
O4 Th1 O2 Al4 -48.5(2) . .
O17 Th1 O2 Al4 139.25(19) . .
O19 Th1 O2 Al4 1.27(18) . .
O3 Th1 O2 Al4 -136.82(18) . .
O14 Th1 O2 Al4 -85.6(2) . .
O22 Th1 O2 Al4 86.3(2) . .
N3 Th1 O2 Al4 -174.1(2) . .
Al1 Th1 O2 Al4 66.4(3) . .
O10 Th1 O3 C1 170.2(4) . .
O4 Th1 O3 C1 -130.7(4) . .
O2 Th1 O3 C1 -3.5(5) . .
O17 Th1 O3 C1 96.8(4) . .
O19 Th1 O3 C1 -68.7(5) . .
O14 Th1 O3 C1 -54.8(4) . .
O1 Th1 O3 C1 166.9(5) . .
O22 Th1 O3 C1 71.7(5) . .
N3 Th1 O3 C1 34.4(4) . .
Al4 Th1 O3 C1 -29.8(5) . .
Al1 Th1 O3 C1 164.4(4) . .
O10 Th1 O4 Al1 69.38(18) . 2_566
O2 Th1 O4 Al1 -169.93(15) . 2_566
O17 Th1 O4 Al1 0.5(3) . 2_566
O19 Th1 O4 Al1 148.6(2) . 2_566
O3 Th1 O4 Al1 -65.70(18) . 2_566
O14 Th1 O4 Al1 -134.4(2) . 2_566
O1 Th1 O4 Al1 6.08(14) . 2_566
O22 Th1 O4 Al1 92.2(3) . 2_566
N3 Th1 O4 Al1 -83.8(2) . 2_566
Al4 Th1 O4 Al1 166.97(14) . 2_566
Al1 Th1 O4 Al1 40.85(15) . 2_566
O9 Al2 O5 Al1 -49.3(3) . .
O15 Al2 O5 Al1 41.8(3) . .
O13 Al2 O5 Al1 -142.6(3) . .
O6 Al2 O5 Al1 133.0(3) . .
O10 Al1 O5 Al2 63.2(3) . .
O8 Al1 O5 Al2 -28.2(3) . .
O4 Al1 O5 Al2 -119.9(3) 2_566 .
O1 Al1 O5 Al2 157.5(3) 2_566 .
O1 Al1 O5 Al2 100.4(9) . .
Al1 Al1 O5 Al2 149.7(2) 2_566 .
Th1 Al1 O5 Al2 60.1(4) . .
Th1 Al1 O5 Al2 -156.3(3) 2_566 .
O8 Al3 O7 C5 156.8(4) . .
O11 Al3 O7 C5 4.4(9) . .
O15 Al3 O7 C5 -105.4(4) . .
O12 Al3 O7 C5 67.7(4) . .
N2 Al3 O7 C5 -20.2(4) . .
O11 Al3 O8 Al1 -69.1(4) . .
O7 Al3 O8 Al1 119.5(4) . .
O15 Al3 O8 Al1 25.3(4) . .
O12 Al3 O8 Al1 -155.3(4) . .
O10 Al1 O8 Al3 -106.7(4) . .
O5 Al1 O8 Al3 -16.5(4) . .
O4 Al1 O8 Al3 75.5(4) 2_566 .
Al1 Al1 O8 Al3 165.6(3) 2_566 .
Th1 Al1 O8 Al3 -142.1(4) . .
Th1 Al1 O8 Al3 76.1(4) 2_566 .
O5 Al2 O9 C9 178.6(5) . .
O15 Al2 O9 C9 78.7(5) . .
O13 Al2 O9 C9 -85.0(5) . .
N1 Al2 O9 C9 -4.5(5) . .
O8 Al1 O10 Th1 -82.30(19) . .
O5 Al1 O10 Th1 -175.73(18) . .
O1 Al1 O10 Th1 89.45(18) 2_566 .
O1 Al1 O10 Th1 10.46(17) . .
Al1 Al1 O10 Th1 49.90(16) 2_566 .
Th1 Al1 O10 Th1 94.2(2) 2_566 .
O4 Th1 O10 Al1 -72.03(18) . .
O2 Th1 O10 Al1 160.61(16) . .
O17 Th1 O10 Al1 59.7(2) . .
O19 Th1 O10 Al1 -158.5(2) . .
O3 Th1 O10 Al1 -12.2(3) . .
O14 Th1 O10 Al1 -108.3(2) . .
O1 Th1 O10 Al1 -8.78(14) . .
O22 Th1 O10 Al1 123.9(2) . .
N3 Th1 O10 Al1 75.7(3) . .
Al4 Th1 O10 Al1 -176.62(16) . .
O8 Al3 O11 C8 -157.4(4) . .
O7 Al3 O11 C8 -5.4(9) . .
O15 Al3 O11 C8 104.5(5) . .
O12 Al3 O11 C8 -68.6(5) . .
N2 Al3 O11 C8 19.2(5) . .
O5 Al2 O13 C3 -165.9(4) . .
O9 Al2 O13 C3 100.1(4) . .
O15 Al2 O13 C3 -1.4(9) . .
O6 Al2 O13 C3 -74.8(4) . .
N1 Al2 O13 C3 16.3(4) . .
O8 Al3 O15 C14 154.3(4) . .
O11 Al3 O15 C14 -104.8(4) . .
O7 Al3 O15 C14 58.0(4) . .
N2 Al3 O15 C14 -23.7(4) . .
O8 Al3 O15 Al2 1.1(3) . .
O11 Al3 O15 Al2 102.0(3) . .
O7 Al3 O15 Al2 -95.3(3) . .
N2 Al3 O15 Al2 -177.0(3) . .
O5 Al2 O15 C14 -174.9(4) . .
O9 Al2 O15 C14 -81.1(4) . .
O13 Al2 O15 C14 20.8(9) . .
O6 Al2 O15 C14 93.2(4) . .
N1 Al2 O15 C14 3.2(5) . .
O5 Al2 O15 Al3 -22.8(3) . .
O9 Al2 O15 Al3 71.0(3) . .
O13 Al2 O15 Al3 172.9(5) . .
O6 Al2 O15 Al3 -114.6(3) . .
N1 Al2 O15 Al3 155.3(3) . .
O10 Th1 O17 C2 167.2(6) . .
O4 Th1 O17 C2 -127.5(5) . .
O2 Th1 O17 C2 44.9(6) . .
O19 Th1 O17 C2 103.6(6) . .
O3 Th1 O17 C2 -62.9(6) . .
O14 Th1 O17 C2 -24.1(7) . .
O1 Th1 O17 C2 -132.7(6) . .
O22 Th1 O17 C2 99.3(6) . .
N3 Th1 O17 C2 -1.8(5) . .
Al4 Th1 O17 C2 68.2(6) . .
Al1 Th1 O17 C2 -167.4(6) . .
O2 Al4 O19 Th1 1.5(2) . .
O21 Al4 O19 Th1 97.0(3) . .
O20 Al4 O19 Th1 -88.8(3) . .
O23 Al4 O19 Th1 -175.0(3) . .
N4 Al4 O19 Th1 -2.4(12) . .
O10 Th1 O19 Al4 -141.8(3) . .
O4 Th1 O19 Al4 142.1(2) . .
O2 Th1 O19 Al4 -1.30(19) . .
O17 Th1 O19 Al4 -76.3(3) . .
O3 Th1 O19 Al4 82.3(3) . .
O14 Th1 O19 Al4 69.3(2) . .
O1 Th1 O19 Al4 -175.60(16) . .
O22 Th1 O19 Al4 -72.3(2) . .
N3 Th1 O19 Al4 3.4(3) . .
Al1 Th1 O19 Al4 -151.9(2) . .
O19 Al4 O20 C18 174.5(6) . .
O2 Al4 O20 C18 92.1(7) . .
O21 Al4 O20 C18 -21.6(12) . .
O23 Al4 O20 C18 -87.7(7) . .
N4 Al4 O20 C18 8.2(6) . .
Th1 Al4 O20 C18 132.5(6) . .
O19 Al4 O21 C22 168.5(7) . .
O2 Al4 O21 C22 -108.1(7) . .
O20 Al4 O21 C22 4.7(13) . .
O23 Al4 O21 C22 70.6(7) . .
N4 Al4 O21 C22 -25.1(7) . .
Th1 Al4 O21 C22 -148.8(7) . .
O9 Al2 N1 C7 116.2(5) . .
O15 Al2 N1 C7 25.0(5) . .
O13 Al2 N1 C7 -149.9(5) . .
O6 Al2 N1 C7 -65.8(5) . .
O9 Al2 N1 C4 -121.3(5) . .
O15 Al2 N1 C4 147.5(5) . .
O13 Al2 N1 C4 -27.4(4) . .
O6 Al2 N1 C4 56.7(5) . .
O9 Al2 N1 C6 -3.2(4) . .
O15 Al2 N1 C6 -94.3(4) . .
O13 Al2 N1 C6 90.7(4) . .
O6 Al2 N1 C6 174.9(4) . .
O11 Al3 N2 C12 -27.3(4) . .
O7 Al3 N2 C12 145.1(4) . .
O15 Al3 N2 C12 -120.9(4) . .
O12 Al3 N2 C12 59.4(4) . .
O11 Al3 N2 C11 -150.4(4) . .
O7 Al3 N2 C11 22.0(4) . .
O15 Al3 N2 C11 116.0(4) . .
O12 Al3 N2 C11 -63.6(4) . .
O11 Al3 N2 C10 89.6(5) . .
O7 Al3 N2 C10 -98.0(5) . .
O15 Al3 N2 C10 -4.0(5) . .
O12 Al3 N2 C10 176.3(5) . .
O10 Th1 N3 C19A -140.2(7) . .
O4 Th1 N3 C19A -6.3(7) . .
O2 Th1 N3 C19A 111.9(7) . .
O17 Th1 N3 C19A -122.0(7) . .
O19 Th1 N3 C19A 107.2(7) . .
O3 Th1 N3 C19A -26.8(7) . .
O14 Th1 N3 C19A 42.4(7) . .
O1 Th1 N3 C19A -73.6(7) . .
O22 Th1 N3 C19A 176.3(7) . .
Al4 Th1 N3 C19A 108.9(7) . .
Al1 Th1 N3 C19A -104.4(7) . .
O10 Th1 N3 C15 95.5(5) . .
O4 Th1 N3 C15 -130.6(5) . .
O2 Th1 N3 C15 -12.4(5) . .
O17 Th1 N3 C15 113.7(5) . .
O19 Th1 N3 C15 -17.1(6) . .
O3 Th1 N3 C15 -151.1(5) . .
O14 Th1 N3 C15 -81.9(5) . .
O1 Th1 N3 C15 162.1(5) . .
O22 Th1 N3 C15 52.0(5) . .
Al4 Th1 N3 C15 -15.4(5) . .
Al1 Th1 N3 C15 131.3(5) . .
O10 Th1 N3 C16B -10.2(7) . .
O4 Th1 N3 C16B 123.7(6) . .
O2 Th1 N3 C16B -118.1(7) . .
O17 Th1 N3 C16B 8.0(6) . .
O19 Th1 N3 C16B -122.7(7) . .
O3 Th1 N3 C16B 103.2(7) . .
O14 Th1 N3 C16B 172.5(7) . .
O1 Th1 N3 C16B 56.5(7) . .
O22 Th1 N3 C16B -53.7(7) . .
Al4 Th1 N3 C16B -121.0(7) . .
Al1 Th1 N3 C16B 25.7(7) . .
O10 Th1 N3 C16A -36.3(7) . .
O4 Th1 N3 C16A 97.6(6) . .
O2 Th1 N3 C16A -144.2(7) . .
O17 Th1 N3 C16A -18.1(6) . .
O19 Th1 N3 C16A -148.8(6) . .
O3 Th1 N3 C16A 77.1(6) . .
O14 Th1 N3 C16A 146.4(6) . .
O1 Th1 N3 C16A 30.4(6) . .
O22 Th1 N3 C16A -79.8(6) . .
Al4 Th1 N3 C16A -147.1(6) . .
Al1 Th1 N3 C16A -0.4(7) . .
O10 Th1 N3 C19B -153.8(6) . .
O4 Th1 N3 C19B -19.9(7) . .
O2 Th1 N3 C19B 98.3(7) . .
O17 Th1 N3 C19B -135.6(7) . .
O19 Th1 N3 C19B 93.7(7) . .
O3 Th1 N3 C19B -40.4(7) . .
O14 Th1 N3 C19B 28.8(7) . .
O1 Th1 N3 C19B -87.1(7) . .
O22 Th1 N3 C19B 162.7(7) . .
Al4 Th1 N3 C19B 95.3(7) . .
Al1 Th1 N3 C19B -117.9(6) . .
O19 Al4 N4 C21 -107.2(11) . .
O2 Al4 N4 C21 -111.0(5) . .
O21 Al4 N4 C21 151.0(6) . .
O20 Al4 N4 C21 -18.5(5) . .
O23 Al4 N4 C21 65.6(6) . .
Th1 Al4 N4 C21 -109.1(5) . .
O19 Al4 N4 C17 130.0(11) . .
O2 Al4 N4 C17 126.2(5) . .
O21 Al4 N4 C17 28.3(5) . .
O20 Al4 N4 C17 -141.3(5) . .
O23 Al4 N4 C17 -57.2(6) . .
Th1 Al4 N4 C17 128.1(5) . .
O19 Al4 N4 C20 11.8(13) . .
O2 Al4 N4 C20 8.0(5) . .
O21 Al4 N4 C20 -89.9(5) . .
O20 Al4 N4 C20 100.5(5) . .
O23 Al4 N4 C20 -175.4(6) . .
Th1 Al4 N4 C20 9.9(6) . .
Th1 O3 C1 O18 144.4(5) . .
Th1 O3 C1 C19A -35.5(9) . .
Th1 O3 C1 C19B -19.2(9) . .
Th1 O17 C2 O16 -175.0(5) . .
Th1 O17 C2 C16B -5.2(11) . .
Th1 O17 C2 C16A 21.0(10) . .
Al2 O13 C3 O25 177.9(6) . .
Al2 O13 C3 C4 -0.5(7) . .
C7 N1 C4 C3 150.3(6) . .
C6 N1 C4 C3 -82.6(6) . .
Al2 N1 C4 C3 33.2(6) . .
O25 C3 C4 N1 158.2(7) . .
O13 C3 C4 N1 -23.3(8) . .
Al3 O7 C5 O24 -167.2(5) . .
Al3 O7 C5 C11 12.3(7) . .
C7 N1 C6 C9 -106.5(6) . .
C4 N1 C6 C9 124.9(6) . .
Al2 N1 C6 C9 9.1(7) . .
C4 N1 C7 C14 -163.5(5) . .
C6 N1 C7 C14 70.1(7) . .
Al2 N1 C7 C14 -46.0(7) . .
Al3 O11 C8 O26 174.3(5) . .
Al3 O11 C8 C12 -5.7(8) . .
Al2 O9 C9 O27 -171.3(6) . .
Al2 O9 C9 C6 11.4(8) . .
N1 C6 C9 O27 168.9(7) . .
N1 C6 C9 O9 -13.7(9) . .
C12 N2 C10 C14 144.9(6) . .
C11 N2 C10 C14 -84.7(7) . .
Al3 N2 C10 C14 30.7(7) . .
C12 N2 C11 C5 -139.0(6) . .
C10 N2 C11 C5 93.0(7) . .
Al3 N2 C11 C5 -21.6(7) . .
O24 C5 C11 N2 -172.3(6) . .
O7 C5 C11 N2 8.2(8) . .
C11 N2 C12 C8 147.9(6) . .
C10 N2 C12 C8 -82.7(6) . .
Al3 N2 C12 C8 30.5(6) . .
O26 C8 C12 N2 161.5(6) . .
O11 C8 C12 N2 -18.5(8) . .
Al4 O2 C13 C15 -166.9(6) . .
Th1 O2 C13 C15 29.3(10) . .
Al4 O2 C13 C20 -26.8(9) . .
Th1 O2 C13 C20 169.4(5) . .
Al3 O15 C14 C10 47.7(6) . .
Al2 O15 C14 C10 -153.4(5) . .
Al3 O15 C14 C7 171.3(5) . .
Al2 O15 C14 C7 -29.8(7) . .
N2 C10 C14 O15 -52.4(8) . .
N2 C10 C14 C7 -172.6(6) . .
N1 C7 C14 O15 50.2(8) . .
N1 C7 C14 C10 170.3(6) . .
O2 C13 C15 N3 -39.4(11) . .
C20 C13 C15 N3 -173.0(8) . .
C19A N3 C15 C13 -89.2(11) . .
C16B N3 C15 C13 145.3(9) . .
C16A N3 C15 C13 157.5(9) . .
C19B N3 C15 C13 -76.8(10) . .
Th1 N3 C15 C13 32.0(9) . .
C19A N3 C16A C2 145.3(10) . .
C15 N3 C16A C2 -92.4(10) . .
C19B N3 C16A C2 144.7(10) . .
Th1 N3 C16A C2 33.0(10) . .
O16 C2 C16A N3 158.4(7) . .
O17 C2 C16A N3 -36.6(12) . .
C16B C2 C16A N3 65.3(18) . .
C19A N3 C16B C2 110.8(12) . .
C15 N3 C16B C2 -126.6(10) . .
C16A N3 C16B C2 79.4(19) . .
C19B N3 C16B C2 114.4(13) . .
Th1 N3 C16B C2 -13.9(12) . .
O16 C2 C16B N3 -175.8(8) . .
O17 C2 C16B N3 13.8(14) . .
C16A C2 C16B N3 -76.0(19) . .
C21 N4 C17 C22 -146.6(8) . .
C20 N4 C17 C22 86.2(9) . .
Al4 N4 C17 C22 -27.0(9) . .
O29A O29B C18 O20 111(3) . .
O29A O29B C18 C21 -85(3) . .
Al4 O20 C18 O29B 169.2(10) . .
Al4 O20 C18 O29A -162.7(10) . .
Al4 O20 C18 C21 4.2(11) . .
O29B O29A C18 O20 -85(3) . .
O29B O29A C18 C21 109(3) . .
C15 N3 C19A C1 144.2(9) . .
C16B N3 C19A C1 -101.7(12) . .
C16A N3 C19A C1 -89.1(11) . .
C19B N3 C19A C1 89(5) . .
Th1 N3 C19A C1 23.2(12) . .
O18 C1 C19A N3 -178.3(8) . .
O3 C1 C19A N3 1.6(14) . .
C19B C1 C19A N3 -95(5) . .
C15 N3 C19B C1 161.0(8) . .
C16B N3 C19B C1 -82.9(14) . .
C16A N3 C19B C1 -68.0(12) . .
Th1 N3 C19B C1 47.8(10) . .
O18 C1 C19B N3 167.7(7) . .
O3 C1 C19B N3 -27.2(13) . .
C19A C1 C19B N3 64(4) . .
O2 C13 C20 N4 34.0(10) . .
C15 C13 C20 N4 168.0(8) . .
C21 N4 C20 C13 92.5(8) . .
C17 N4 C20 C13 -138.9(8) . .
Al4 N4 C20 C13 -24.9(9) . .
C17 N4 C21 C18 142.6(8) . .
C20 N4 C21 C18 -89.9(9) . .
Al4 N4 C21 C18 24.8(9) . .
O29B C18 C21 N4 174.9(11) . .
O20 C18 C21 N4 -20.1(12) . .
O29A C18 C21 N4 148.1(10) . .
Al4 O21 C22 O28 -163.5(9) . .
Al4 O21 C22 C17 15.3(12) . .
N4 C17 C22 O28 -170.5(9) . .
N4 C17 C22 O21 10.7(12) . .
